data_7156377
loop_
_publ_author_name
'Liebold, Martin'
'Sharikow, Eugen'
'Seikel, Elisabeth'
'Trombach, Lukas'
'Harms, Klaus'
'Zimcik, Petr'
'Novakova, Veronika'
'Tonner, Ralf'
'Sundermeyer, J\"org'

_publ_section_title
;
 An experimental and computational study on isomerically pure, soluble
 azaphthalocyanines and their complexes and boron azasubphthalocyanines of
 a varying number of aza units.
;
_journal_issue 35
_journal_name_full 'Organic &amp; biomolecular chemistry'
_journal_page_first 6586
_journal_page_last 6599
_journal_paper_doi 10.1039/c8ob01705k
_journal_volume 16
_journal_year 2018
_chemical_formula_moiety 'C62 H72 N10, 4(C H Cl3)'
_chemical_formula_sum 'C66 H76 Cl12 N10'
_chemical_formula_weight 1434.76
_space_group_crystal_system monoclinic
_space_group_IT_number 14
_space_group_name_Hall '-P 2ybc'
_space_group_name_H-M_alt 'P 1 21/c 1'
_symmetry_space_group_name_Hall '-P 2ybc'
_symmetry_space_group_name_H-M 'P 1 21/c 1'
_atom_sites_solution_hydrogens mixed
_atom_sites_solution_primary direct
_atom_sites_solution_secondary difmap
_audit_block_doi 10.5517/ccdc.csd.cc1mlnzv
_audit_creation_method SHELXL-2014/7
_audit_update_record
;
2016-09-30 deposited with the CCDC.
2018-08-15 downloaded from the CCDC.
;
_cell_angle_alpha 90
_cell_angle_beta 90.620(3)
_cell_angle_gamma 90
_cell_formula_units_Z 2
_cell_length_a 11.7078(4)
_cell_length_b 23.2759(7)
_cell_length_c 12.9884(5)
_cell_measurement_reflns_used 9908
_cell_measurement_temperature 100(2)
_cell_measurement_theta_max 25.2361
_cell_measurement_theta_min 2.3498
_cell_volume 3539.3(2)
_computing_cell_refinement 'BRUKER SAINT'
_computing_data_collection 'BRUKER APEX2 2014.9-0'
_computing_data_reduction 'SAINT V8.34A (Bruker AXS Inc., 2013)'
_computing_molecular_graphics 'DIAMOND (Crystal Impact)'
_computing_structure_refinement 'SHELXL-2014/7 (Sheldrick, 2014)'
_computing_structure_solution 'XT V2014/1 (Bruker AXS Inc., 2014)'
_diffrn_ambient_temperature 100(2)
_diffrn_detector_area_resol_mean 7.9
_diffrn_measured_fraction_theta_full 0.999
_diffrn_measured_fraction_theta_max 0.998
_diffrn_measurement_device_type 'Bruker D8 QUEST area detector'
_diffrn_measurement_method '\w and \f scans'
_diffrn_radiation_type MoK\a
_diffrn_radiation_wavelength 0.71073
_diffrn_reflns_av_R_equivalents 0.0640
_diffrn_reflns_av_unetI/netI 0.0405
_diffrn_reflns_Laue_measured_fraction_full 0.999
_diffrn_reflns_Laue_measured_fraction_max 0.998
_diffrn_reflns_limit_h_max 14
_diffrn_reflns_limit_h_min -14
_diffrn_reflns_limit_k_max 28
_diffrn_reflns_limit_k_min -28
_diffrn_reflns_limit_l_max 15
_diffrn_reflns_limit_l_min -15
_diffrn_reflns_number 35003
_diffrn_reflns_point_group_measured_fraction_full 0.999
_diffrn_reflns_point_group_measured_fraction_max 0.998
_diffrn_reflns_theta_full 25.242
_diffrn_reflns_theta_max 25.324
_diffrn_reflns_theta_min 2.350
_diffrn_source 'microfocus sealed X-ray tube'
_exptl_absorpt_coefficient_mu 0.516
_exptl_absorpt_correction_T_max 0.97
_exptl_absorpt_correction_T_min 0.84
_exptl_absorpt_correction_type multi-scan
_exptl_absorpt_process_details 'SADABS V2014/5 (Bruker AXS Inc.)'
_exptl_crystal_colour dark
_exptl_crystal_density_diffrn 1.346
_exptl_crystal_density_method 'not measured'
_exptl_crystal_description plate
_exptl_crystal_F_000 1492
_exptl_crystal_size_max 0.29
_exptl_crystal_size_mid 0.22
_exptl_crystal_size_min 0.05
_refine_diff_density_max 0.491
_refine_diff_density_min -0.364
_refine_diff_density_rms 0.054
_refine_ls_extinction_method none
_refine_ls_goodness_of_fit_ref 1.023
_refine_ls_hydrogen_treatment mixed
_refine_ls_matrix_type full
_refine_ls_number_parameters 602
_refine_ls_number_reflns 6438
_refine_ls_number_restraints 203
_refine_ls_restrained_S_all 1.025
_refine_ls_R_factor_all 0.0747
_refine_ls_R_factor_gt 0.0489
_refine_ls_shift/su_max 0.005
_refine_ls_shift/su_mean 0.000
_refine_ls_structure_factor_coef Fsqd
_refine_ls_weighting_details 'w=1/[\s^2^(Fo^2^)+(0.0392P)^2^+4.6534P] where P=(Fo^2^+2Fc^2^)/3'
_refine_ls_weighting_scheme calc
_refine_ls_wR_factor_gt 0.1051
_refine_ls_wR_factor_ref 0.1178
_reflns_Friedel_coverage 0.000
_reflns_number_gt 4815
_reflns_number_total 6438
_reflns_threshold_expression 'I > 2\s(I)'
_cod_data_source_file c8ob01705k2.cif
_cod_data_source_block ML026F1_0m
_cod_depositor_comments 'Adding full bibliography for 7156377--7156379.cif.'
_cod_database_code 7156377
_shelx_shelxl_version_number 2014/7
_shelx_space_group_comment
; 
The symmetry employed for this shelxl refinement is uniquely defined 
by the following loop, which should always be used as a source of 
symmetry information in preference to the above space-group names. 
They are only intended as comments. 
;
_shelx_estimated_absorpt_t_min 0.865
_shelx_estimated_absorpt_t_max 0.975

loop_
_space_group_symop_operation_xyz
'x, y, z'
'-x, y+1/2, -z+1/2'
'-x, -y, -z'
'x, -y-1/2, z-1/2'

loop_
_atom_site_label
_atom_site_type_symbol
_atom_site_fract_x
_atom_site_fract_y
_atom_site_fract_z
_atom_site_U_iso_or_equiv
_atom_site_adp_type
_atom_site_occupancy
_atom_site_site_symmetry_order
_atom_site_calc_flag
_atom_site_refinement_flags_posn
_atom_site_refinement_flags_adp
_atom_site_refinement_flags_occupancy
_atom_site_disorder_assembly
_atom_site_disorder_group
N1 N 0.46545(16) 0.57666(8) 0.44525(14) 0.0153(4) Uani 1 1 d . . . . .
H1 H 0.4794 0.5422 0.4702 0.018 Uiso 0.5 1 calc R U P . .
C2 C 0.3647(2) 0.60621(10) 0.45428(17) 0.0157(5) Uani 1 1 d . . . . .
C3 C 0.3755(2) 0.66129(10) 0.40227(17) 0.0156(5) Uani 1 1 d . . . . .
C4 C 0.30198(19) 0.70643(10) 0.38898(17) 0.0184(5) Uani 0.75 1 d . . P A 1
H4 H 0.2271 0.7051 0.4164 0.022 Uiso 0.75 1 calc R U P A 1
N4 N 0.30198(19) 0.70643(10) 0.38898(17) 0.0184(5) Uani 0.25 1 d . . P A 2
C5 C 0.3388(2) 0.75406(11) 0.33488(19) 0.0204(5) Uani 1 1 d . . . . .
C6 C 0.2532(2) 0.80284(11) 0.3170(2) 0.0268(6) Uani 1 1 d . . . . .
C7 C 0.3150(2) 0.85787(12) 0.2849(2) 0.0333(7) Uani 1 1 d . . . . .
H7A H 0.2580 0.8864 0.2607 0.040 Uiso 1 1 calc R U . . .
H7B H 0.3550 0.8743 0.3457 0.040 Uiso 1 1 calc R U . . .
H1S H 0.373(4) 1.0953(19) 0.312(4) 0.102(15) Uiso 1 1 d . . . . .
C8 C 0.4002(2) 0.84750(12) 0.2011(2) 0.0338(7) Uani 1 1 d . . . . .
H8A H 0.4332 0.8848 0.1799 0.041 Uiso 1 1 calc R U . . .
H8B H 0.3602 0.8308 0.1407 0.041 Uiso 1 1 calc R U . . .
C9 C 0.4967(2) 0.80731(11) 0.2343(2) 0.0268(6) Uani 1 1 d . . . . .
C10 C 0.4506(2) 0.75531(11) 0.29354(18) 0.0202(5) Uani 1 1 d . . . . .
C11 C 0.5243(2) 0.70961(10) 0.30888(17) 0.0193(5) Uani 0.75 1 d . . P B 1
H11 H 0.5995 0.7104 0.2823 0.023 Uiso 0.75 1 calc R U P B 1
N11 N 0.5243(2) 0.70961(10) 0.30888(17) 0.0193(5) Uani 0.25 1 d . . P B 2
C12 C 0.4863(2) 0.66329(10) 0.36324(17) 0.0160(5) Uani 1 1 d . . . . .
C13 C 0.54049(19) 0.60941(10) 0.39127(17) 0.0154(5) Uani 1 1 d . . . . .
N14 N 0.27091(16) 0.59019(8) 0.50347(14) 0.0148(4) Uani 1 1 d . . . . .
N15 N 0.64678(16) 0.59652(8) 0.36288(15) 0.0171(4) Uani 1 1 d . . . . .
C15 C 0.26385(19) 0.54088(10) 0.55360(17) 0.0151(5) Uani 1 1 d . . . . .
N16 N 0.65576(16) 0.50203(8) 0.44055(14) 0.0152(4) Uani 1 1 d . . . . .
H16 H 0.5879 0.5008 0.4690 0.018 Uiso 0.5 1 calc R U P . .
C17 C 0.6968(2) 0.54665(10) 0.38416(17) 0.0161(5) Uani 1 1 d . . . . .
C18 C 0.81001(19) 0.53126(10) 0.34750(17) 0.0154(5) Uani 1 1 d . . . . .
C19 C 0.88411(19) 0.55965(10) 0.28424(17) 0.0177(5) Uani 0.75 1 d . . P C 1
H19 H 0.8663 0.5968 0.2582 0.021 Uiso 0.75 1 calc R U P C 1
N19 N 0.88411(19) 0.55965(10) 0.28424(17) 0.0177(5) Uani 0.25 1 d . . P C 2
C20 C 0.9858(2) 0.53270(10) 0.25919(18) 0.0178(5) Uani 1 1 d . . . . .
C21 C 1.0653(2) 0.56474(11) 0.18526(19) 0.0230(6) Uani 1 1 d . . . . .
C22 C 1.1584(4) 0.5251(2) 0.1448(4) 0.0275(11) Uani 0.8 1 d . . P D 1
H22A H 1.2186 0.5484 0.1120 0.033 Uiso 0.8 1 calc R U P D 1
H22B H 1.1253 0.4993 0.0917 0.033 Uiso 0.8 1 calc R U P D 1
C23 C 1.2118(3) 0.48884(18) 0.2312(3) 0.0250(9) Uani 0.8 1 d . . P D 1
H23A H 1.2405 0.5145 0.2865 0.030 Uiso 0.8 1 calc R U P D 1
H23B H 1.2775 0.4670 0.2040 0.030 Uiso 0.8 1 calc R U P D 1
C22A C 1.1861(17) 0.5330(11) 0.1886(15) 0.039(6) Uani 0.2 1 d . . P D 2
H22C H 1.2323 0.5470 0.1303 0.047 Uiso 0.2 1 calc R U P D 2
H22D H 1.2265 0.5440 0.2529 0.047 Uiso 0.2 1 calc R U P D 2
C23A C 1.1811(17) 0.4745(8) 0.1838(17) 0.040(4) Uani 0.2 1 d . . P D 2
H23C H 1.2597 0.4592 0.1783 0.048 Uiso 0.2 1 calc R U P D 2
H23D H 1.1388 0.4633 0.1205 0.048 Uiso 0.2 1 calc R U P D 2
C24 C 1.1240(2) 0.44669(11) 0.27591(18) 0.0190(5) Uani 1 1 d . . . . .
C25 C 1.0129(2) 0.47795(10) 0.30069(17) 0.0170(5) Uani 1 1 d . . . . .
C26 C 0.93612(18) 0.45022(10) 0.36436(17) 0.0162(5) Uani 0.75 1 d . . P E 1
H26 H 0.9532 0.4134 0.3920 0.019 Uiso 0.75 1 calc R U P E 1
N26 N 0.93612(18) 0.45022(10) 0.36436(17) 0.0162(5) Uani 0.25 1 d . . P E 2
C27 C 0.83524(19) 0.47700(10) 0.38659(17) 0.0158(5) Uani 1 1 d . . . . .
C28 C 0.9988(3) 0.58457(17) 0.0908(2) 0.0527(10) Uani 1 1 d . . . . .
H28A H 1.0514 0.6018 0.0414 0.079 Uiso 1 1 calc R U . . .
H28B H 0.9417 0.6131 0.1111 0.079 Uiso 1 1 calc R U . . .
H28C H 0.9603 0.5516 0.0589 0.079 Uiso 1 1 calc R U . . .
C29 C 1.1156(3) 0.61711(13) 0.2400(3) 0.0416(8) Uani 1 1 d . . . . .
H29A H 1.1697 0.6364 0.1945 0.062 Uiso 1 1 calc R U . . .
H29B H 1.1553 0.6048 0.3031 0.062 Uiso 1 1 calc R U . . .
H29C H 1.0540 0.6438 0.2577 0.062 Uiso 1 1 calc R U . . .
C30 C 1.1785(5) 0.4210(2) 0.3759(4) 0.0294(12) Uani 0.8 1 d . . P D 1
H30A H 1.1319 0.3888 0.3999 0.044 Uiso 0.8 1 calc R U P D 1
H30B H 1.1820 0.4506 0.4294 0.044 Uiso 0.8 1 calc R U P D 1
H30C H 1.2559 0.4074 0.3613 0.044 Uiso 0.8 1 calc R U P D 1
C31 C 1.1000(5) 0.3983(2) 0.2006(4) 0.0241(11) Uani 0.8 1 d . . P D 1
H31A H 1.0472 0.3708 0.2317 0.036 Uiso 0.8 1 calc R U P D 1
H31B H 1.1716 0.3788 0.1839 0.036 Uiso 0.8 1 calc R U P D 1
H31C H 1.0655 0.4141 0.1375 0.036 Uiso 0.8 1 calc R U P D 1
C30A C 1.193(2) 0.4464(8) 0.3646(18) 0.035(6) Uani 0.2 1 d . . P D 2
H30D H 1.1548 0.4244 0.4188 0.052 Uiso 0.2 1 calc R U P D 2
H30E H 1.2052 0.4859 0.3880 0.052 Uiso 0.2 1 calc R U P D 2
H30F H 1.2664 0.4285 0.3491 0.052 Uiso 0.2 1 calc R U P D 2
C31A C 1.0955(19) 0.3834(11) 0.2407(18) 0.031(5) Uani 0.2 1 d . . P D 2
H31D H 1.0643 0.3619 0.2988 0.047 Uiso 0.2 1 calc R U P D 2
H31E H 1.1654 0.3646 0.2169 0.047 Uiso 0.2 1 calc R U P D 2
H31F H 1.0392 0.3844 0.1844 0.047 Uiso 0.2 1 calc R U P D 2
C33 C 0.1689(2) 0.78408(13) 0.2317(2) 0.0380(7) Uani 1 1 d . . . . .
H33A H 0.1170 0.8159 0.2154 0.057 Uiso 1 1 calc R U . . .
H33B H 0.1247 0.7510 0.2555 0.057 Uiso 1 1 calc R U . . .
H33C H 0.2114 0.7734 0.1700 0.057 Uiso 1 1 calc R U . . .
C34 C 0.1873(3) 0.81629(13) 0.4147(3) 0.0427(8) Uani 1 1 d . . . . .
H34A H 0.1391 0.8502 0.4031 0.064 Uiso 1 1 calc R U . . .
H34B H 0.2413 0.8240 0.4712 0.064 Uiso 1 1 calc R U . . .
H34C H 0.1392 0.7834 0.4325 0.064 Uiso 1 1 calc R U . . .
C35 C 0.5593(3) 0.78816(14) 0.1376(2) 0.0475(9) Uani 1 1 d . . . . .
H35A H 0.6271 0.7659 0.1574 0.071 Uiso 1 1 calc R U . . .
H35B H 0.5826 0.8220 0.0982 0.071 Uiso 1 1 calc R U . . .
H35C H 0.5084 0.7643 0.0952 0.071 Uiso 1 1 calc R U . . .
C36 C 0.5807(3) 0.83935(13) 0.3052(3) 0.0411(8) Uani 1 1 d . . . . .
H36A H 0.6457 0.8143 0.3217 0.062 Uiso 1 1 calc R U . . .
H36B H 0.5421 0.8502 0.3689 0.062 Uiso 1 1 calc R U . . .
H36C H 0.6081 0.8740 0.2704 0.062 Uiso 1 1 calc R U . . .
C1S C 0.4189(4) 1.07467(18) 0.3759(3) 0.0589(10) Uani 1 1 d . U . . .
Cl1 Cl 0.3082(13) 0.9987(7) 0.4049(13) 0.087(4) Uani 0.089(3) 1 d . U P F 2
Cl2 Cl 0.384(2) 0.9986(8) 0.3634(16) 0.080(4) Uani 0.079(3) 1 d . U P F 2
Cl3 Cl 0.4567(5) 1.00427(14) 0.3302(4) 0.0668(13) Uani 0.635(3) 1 d . U P F 1
Cl4 Cl 0.4849(10) 1.0172(5) 0.3321(10) 0.069(3) Uani 0.234(3) 1 d . U P F 2
Cl5 Cl 0.5264(15) 1.0658(9) 0.3633(14) 0.080(4) Uani 0.070(2) 1 d . U P F 2
Cl6 Cl 0.54339(12) 1.11200(7) 0.41534(12) 0.0615(4) Uani 0.843(3) 1 d . U P F 1
Cl7 Cl 0.488(3) 1.1245(12) 0.411(2) 0.077(6) Uani 0.054(3) 1 d . U P F 2
Cl8 Cl 0.345(2) 1.1101(9) 0.4684(17) 0.137(8) Uani 0.103(3) 1 d . U P F 2
Cl9 Cl 0.31974(12) 1.07437(15) 0.47132(11) 0.0788(8) Uani 0.794(3) 1 d . U P F 1
Cl10 Cl 0.3195(16) 1.0394(10) 0.4564(17) 0.098(5) Uani 0.099(3) 1 d . U P F 2
C2S C 0.8490(3) 0.70760(18) 0.4147(3) 0.0404(10) Uani 0.9 1 d . U P G 1
H2S H 0.7907 0.6764 0.4201 0.048 Uiso 0.9 1 calc R U P G 1
C2SA C 0.962(4) 0.733(2) 0.560(4) 0.078(6) Uani 0.1 1 d . U P H 2
H2SA H 1.0422 0.7411 0.5841 0.093 Uiso 0.1 1 calc R U P H 2
Cl11 Cl 0.844(2) 0.7483(13) 0.650(2) 0.092(6) Uani 0.049(2) 1 d . U P H 2
Cl12 Cl 0.788(2) 0.8059(13) 0.5125(17) 0.090(5) Uani 0.058(3) 1 d . U P H 2
Cl13 Cl 0.80543(14) 0.76779(9) 0.49037(10) 0.0609(5) Uani 0.785(3) 1 d . U P G 1
Cl14 Cl 0.7662(10) 0.7308(7) 0.4884(9) 0.088(3) Uani 0.123(3) 1 d . U P H 2
Cl15 Cl 0.887(2) 0.7915(12) 0.4584(19) 0.097(5) Uani 0.058(2) 1 d . U P H 2
Cl16 Cl 0.7871(13) 0.6961(7) 0.4299(14) 0.090(5) Uani 0.095(3) 1 d . U P H 2
Cl17 Cl 0.85946(7) 0.72932(4) 0.28604(6) 0.0343(3) Uani 0.884(2) 1 d . U P G 1
Cl18 Cl 0.9371(18) 0.6712(10) 0.4653(18) 0.068(5) Uani 0.079(3) 1 d . U P H 2
Cl19 Cl 0.98215(13) 0.68209(7) 0.46156(13) 0.0437(4) Uani 0.809(3) 1 d . U P G 1
Cl20 Cl 0.9905(18) 0.7094(11) 0.524(2) 0.081(5) Uani 0.061(3) 1 d . U P H 2

loop_
_atom_site_aniso_label
_atom_site_aniso_U_11
_atom_site_aniso_U_22
_atom_site_aniso_U_33
_atom_site_aniso_U_23
_atom_site_aniso_U_13
_atom_site_aniso_U_12
N1 0.0131(10) 0.0183(10) 0.0147(10) 0.0016(8) 0.0015(8) 0.0013(8)
C2 0.0179(12) 0.0154(12) 0.0139(12) -0.0022(9) -0.0003(9) 0.0006(10)
C3 0.0167(12) 0.0150(12) 0.0149(12) -0.0002(9) 0.0002(9) 0.0008(10)
C4 0.0167(12) 0.0184(12) 0.0202(12) -0.0007(10) 0.0023(9) 0.0010(10)
N4 0.0167(12) 0.0184(12) 0.0202(12) -0.0007(10) 0.0023(9) 0.0010(10)
C5 0.0208(13) 0.0205(13) 0.0199(13) -0.0022(10) 0.0001(10) -0.0006(11)
C6 0.0256(14) 0.0201(14) 0.0348(15) 0.0019(12) 0.0036(12) 0.0048(11)
C7 0.0317(16) 0.0253(15) 0.0430(17) 0.0067(13) -0.0007(13) 0.0037(12)
C8 0.0312(16) 0.0294(16) 0.0407(17) 0.0159(13) 0.0001(13) 0.0002(13)
C9 0.0256(14) 0.0273(15) 0.0277(14) 0.0121(12) 0.0007(11) 0.0007(12)
C10 0.0206(13) 0.0229(13) 0.0170(12) 0.0025(10) -0.0023(10) -0.0023(11)
C11 0.0176(12) 0.0224(13) 0.0181(12) 0.0059(10) 0.0013(9) 0.0007(10)
N11 0.0176(12) 0.0224(13) 0.0181(12) 0.0059(10) 0.0013(9) 0.0007(10)
C12 0.0161(12) 0.0179(12) 0.0140(12) 0.0021(9) -0.0001(9) 0.0012(10)
C13 0.0151(12) 0.0184(12) 0.0128(11) 0.0030(9) 0.0009(9) -0.0005(10)
N14 0.0148(10) 0.0149(10) 0.0146(10) 0.0012(8) 0.0010(8) 0.0003(8)
N15 0.0151(10) 0.0193(11) 0.0171(10) 0.0047(8) 0.0033(8) 0.0016(8)
C15 0.0126(12) 0.0183(12) 0.0145(12) -0.0012(10) 0.0004(9) -0.0008(10)
N16 0.0138(10) 0.0161(10) 0.0156(10) 0.0023(8) 0.0006(8) 0.0005(8)
C17 0.0156(12) 0.0182(13) 0.0145(12) 0.0014(9) 0.0011(9) -0.0004(10)
C18 0.0141(12) 0.0197(13) 0.0124(11) -0.0010(9) 0.0011(9) -0.0004(10)
C19 0.0185(12) 0.0186(12) 0.0160(12) 0.0022(9) -0.0004(9) -0.0016(10)
N19 0.0185(12) 0.0186(12) 0.0160(12) 0.0022(9) -0.0004(9) -0.0016(10)
C20 0.0158(12) 0.0227(13) 0.0147(12) -0.0005(10) -0.0006(10) -0.0052(10)
C21 0.0219(13) 0.0247(14) 0.0225(13) 0.0026(11) 0.0043(11) -0.0045(11)
C22 0.030(3) 0.031(2) 0.022(3) 0.005(2) 0.012(2) -0.0058(18)
C23 0.013(2) 0.024(2) 0.038(3) -0.0029(19) 0.0085(17) -0.0014(16)
C22A 0.017(10) 0.084(18) 0.018(11) 0.024(11) 0.009(8) 0.016(10)
C23A 0.029(11) 0.038(12) 0.053(13) 0.002(10) 0.007(9) -0.002(8)
C24 0.0164(12) 0.0230(13) 0.0178(13) -0.0017(10) 0.0024(10) 0.0000(10)
C25 0.0148(12) 0.0231(13) 0.0130(11) -0.0027(10) -0.0014(9) -0.0030(10)
C26 0.0145(11) 0.0177(12) 0.0164(11) -0.0011(9) 0.0010(9) -0.0007(9)
N26 0.0145(11) 0.0177(12) 0.0164(11) -0.0011(9) 0.0010(9) -0.0007(9)
C27 0.0151(12) 0.0192(12) 0.0130(11) -0.0003(9) 0.0005(9) -0.0003(10)
C28 0.0424(19) 0.086(3) 0.0302(17) 0.0246(17) 0.0032(14) -0.0227(19)
C29 0.0400(18) 0.0344(17) 0.051(2) -0.0028(15) 0.0123(15) -0.0174(14)
C30 0.020(2) 0.043(3) 0.026(2) 0.007(3) -0.0024(17) 0.009(3)
C31 0.022(2) 0.023(3) 0.027(3) -0.004(2) 0.004(2) -0.0021(19)
C30A 0.051(13) 0.031(12) 0.023(9) 0.015(10) 0.017(8) 0.032(12)
C31A 0.009(8) 0.038(14) 0.047(16) -0.009(10) 0.007(10) 0.002(8)
C33 0.0272(16) 0.0336(17) 0.053(2) 0.0007(14) -0.0085(14) 0.0079(13)
C34 0.0494(19) 0.0290(16) 0.050(2) 0.0006(14) 0.0182(16) 0.0109(15)
C35 0.056(2) 0.047(2) 0.0390(19) 0.0223(15) 0.0205(16) 0.0119(17)
C36 0.0308(16) 0.0363(17) 0.056(2) 0.0178(15) -0.0056(15) -0.0115(14)
C1S 0.064(2) 0.076(3) 0.0364(19) -0.0010(17) -0.0009(17) 0.0133(19)
Cl1 0.076(6) 0.081(7) 0.103(9) 0.023(5) -0.001(5) 0.029(5)
Cl2 0.067(6) 0.080(6) 0.094(9) 0.007(5) -0.005(6) 0.020(5)
Cl3 0.084(3) 0.0396(11) 0.0765(17) 0.0016(10) -0.0378(18) 0.0096(13)
Cl4 0.049(4) 0.098(6) 0.058(4) -0.012(4) -0.008(3) 0.023(4)
Cl5 0.064(5) 0.101(7) 0.075(10) -0.004(6) -0.002(5) 0.015(5)
Cl6 0.0392(7) 0.0820(10) 0.0634(8) 0.0098(7) 0.0074(6) -0.0053(7)
Cl7 0.086(10) 0.088(7) 0.057(11) 0.009(7) 0.005(9) 0.005(6)
Cl8 0.136(12) 0.112(8) 0.164(15) -0.018(8) 0.074(11) -0.011(7)
Cl9 0.0354(7) 0.154(2) 0.0474(8) -0.0111(11) 0.0083(5) -0.0282(11)
Cl10 0.084(8) 0.099(8) 0.112(9) 0.004(6) 0.031(7) 0.008(6)
C2S 0.027(2) 0.052(2) 0.043(2) 0.0160(17) 0.0086(17) -0.0024(18)
C2SA 0.067(9) 0.091(12) 0.075(11) -0.003(8) 0.003(7) 0.003(8)
Cl11 0.072(11) 0.119(14) 0.084(8) -0.015(8) 0.004(7) 0.000(10)
Cl12 0.094(10) 0.103(9) 0.072(10) -0.015(7) 0.009(8) 0.022(7)
Cl13 0.0700(10) 0.0714(11) 0.0415(7) -0.0011(7) 0.0193(6) 0.0237(9)
Cl14 0.069(6) 0.107(8) 0.088(7) -0.021(6) 0.004(5) 0.028(5)
Cl15 0.093(9) 0.112(9) 0.087(10) -0.009(7) 0.010(7) 0.022(7)
Cl16 0.068(7) 0.091(8) 0.110(9) -0.026(7) -0.021(6) 0.030(6)
Cl17 0.0291(5) 0.0373(5) 0.0367(5) 0.0076(4) 0.0024(3) 0.0030(3)
Cl18 0.055(8) 0.083(9) 0.065(9) 0.003(7) 0.005(7) 0.006(7)
Cl19 0.0368(8) 0.0535(8) 0.0407(7) 0.0124(6) -0.0020(7) 0.0067(7)
Cl20 0.064(8) 0.096(10) 0.084(11) -0.005(8) 0.004(7) 0.000(7)

loop_
_atom_type_symbol
_atom_type_description
_atom_type_scat_dispersion_real
_atom_type_scat_dispersion_imag
_atom_type_scat_source
C C 0.0033 0.0016 'International Tables Vol C Tables 4.2.6.8 and 6.1.1.4'
H H 0.0000 0.0000 'International Tables Vol C Tables 4.2.6.8 and 6.1.1.4'
N N 0.0061 0.0033 'International Tables Vol C Tables 4.2.6.8 and 6.1.1.4'
Cl Cl 0.1484 0.1585 'International Tables Vol C Tables 4.2.6.8 and 6.1.1.4'

loop_
_geom_angle_atom_site_label_1
_geom_angle_atom_site_label_2
_geom_angle_atom_site_label_3
_geom_angle
_geom_angle_site_symmetry_1
_geom_angle_site_symmetry_3
C13 N1 C2 108.86(19) . .
C13 N1 H1 125.6 . .
C2 N1 H1 125.6 . .
N14 C2 N1 128.0(2) . .
N14 C2 C3 123.1(2) . .
N1 C2 C3 108.85(19) . .
N4 C3 C12 120.9(2) . .
C4 C3 C12 120.9(2) . .
N4 C3 C2 132.7(2) . .
C4 C3 C2 132.7(2) . .
C12 C3 C2 106.4(2) . .
C3 C4 C5 118.7(2) . .
C3 C4 H4 120.6 . .
C5 C4 H4 120.6 . .
C3 N4 C5 118.7(2) . .
N4 C5 C10 120.1(2) . .
C4 C5 C10 120.1(2) . .
N4 C5 C6 117.7(2) . .
C4 C5 C6 117.7(2) . .
C10 C5 C6 122.2(2) . .
C34 C6 C5 111.3(2) . .
C34 C6 C7 107.4(2) . .
C5 C6 C7 110.5(2) . .
C34 C6 C33 109.4(2) . .
C5 C6 C33 108.2(2) . .
C7 C6 C33 110.1(2) . .
C8 C7 C6 112.5(2) . .
C8 C7 H7A 109.1 . .
C6 C7 H7A 109.1 . .
C8 C7 H7B 109.1 . .
C6 C7 H7B 109.1 . .
H7A C7 H7B 107.8 . .
C7 C8 C9 112.9(2) . .
C7 C8 H8A 109.0 . .
C9 C8 H8A 109.0 . .
C7 C8 H8B 109.0 . .
C9 C8 H8B 109.0 . .
H8A C8 H8B 107.8 . .
C8 C9 C35 107.9(2) . .
C8 C9 C36 109.8(2) . .
C35 C9 C36 109.0(3) . .
C8 C9 C10 111.2(2) . .
C35 C9 C10 110.9(2) . .
C36 C9 C10 108.0(2) . .
N11 C10 C5 120.4(2) . .
C11 C10 C5 120.4(2) . .
N11 C10 C9 117.2(2) . .
C11 C10 C9 117.2(2) . .
C5 C10 C9 122.4(2) . .
C12 C11 C10 118.4(2) . .
C12 C11 H11 120.8 . .
C10 C11 H11 120.8 . .
C12 N11 C10 118.4(2) . .
N11 C12 C3 121.5(2) . .
C11 C12 C3 121.5(2) . .
N11 C12 C13 131.9(2) . .
C11 C12 C13 131.9(2) . .
C3 C12 C13 106.58(19) . .
N15 C13 N1 128.6(2) . .
N15 C13 C12 122.1(2) . .
N1 C13 C12 109.27(19) . .
C15 N14 C2 122.4(2) . .
C17 N15 C13 123.3(2) . .
N14 C15 N16 127.7(2) . 3_666
N14 C15 C27 124.2(2) . 3_666
N16 C15 C27 108.09(19) 3_666 3_666
C17 N16 C15 109.80(19) . 3_666
C17 N16 H16 125.1 . .
C15 N16 H16 125.1 3_666 .
N15 C17 N16 128.4(2) . .
N15 C17 C18 123.2(2) . .
N16 C17 C18 108.4(2) . .
N19 C18 C27 121.5(2) . .
C19 C18 C27 121.5(2) . .
N19 C18 C17 131.3(2) . .
C19 C18 C17 131.3(2) . .
C27 C18 C17 107.1(2) . .
C18 C19 C20 118.2(2) . .
C18 C19 H19 120.9 . .
C20 C19 H19 120.9 . .
C18 N19 C20 118.2(2) . .
N19 C20 C25 120.4(2) . .
C19 C20 C25 120.4(2) . .
N19 C20 C21 117.0(2) . .
C19 C20 C21 117.0(2) . .
C25 C20 C21 122.6(2) . .
C28 C21 C29 109.0(3) . .
C28 C21 C22 105.5(3) . .
C29 C21 C22 111.7(3) . .
C28 C21 C20 110.1(2) . .
C29 C21 C20 109.2(2) . .
C22 C21 C20 111.1(3) . .
C28 C21 C22A 127.5(7) . .
C29 C21 C22A 91.1(10) . .
C20 C21 C22A 107.5(8) . .
C21 C22 C23 111.6(3) . .
C21 C22 H22A 109.3 . .
C23 C22 H22A 109.3 . .
C21 C22 H22B 109.3 . .
C23 C22 H22B 109.3 . .
H22A C22 H22B 108.0 . .
C22 C23 C24 111.0(3) . .
C22 C23 H23A 109.4 . .
C24 C23 H23A 109.4 . .
C22 C23 H23B 109.4 . .
C24 C23 H23B 109.4 . .
H23A C23 H23B 108.0 . .
C23A C22A C21 115.0(18) . .
C23A C22A H22C 108.5 . .
C21 C22A H22C 108.5 . .
C23A C22A H22D 108.5 . .
C21 C22A H22D 108.5 . .
H22C C22A H22D 107.5 . .
C22A C23A C24 114.1(16) . .
C22A C23A H23C 108.7 . .
C24 C23A H23C 108.7 . .
C22A C23A H23D 108.7 . .
C24 C23A H23D 108.7 . .
H23C C23A H23D 107.6 . .
C30A C24 C23A 113.4(13) . .
C30A C24 C25 108.2(9) . .
C31 C24 C25 109.7(3) . .
C23A C24 C25 110.2(8) . .
C31 C24 C23 110.5(3) . .
C25 C24 C23 110.5(2) . .
C31 C24 C30 108.9(3) . .
C25 C24 C30 110.4(3) . .
C23 C24 C30 106.9(3) . .
C30A C24 C31A 110.6(12) . .
C23A C24 C31A 105.2(11) . .
C25 C24 C31A 109.1(8) . .
N26 C25 C20 120.1(2) . .
C26 C25 C20 120.1(2) . .
N26 C25 C24 117.6(2) . .
C26 C25 C24 117.6(2) . .
C20 C25 C24 122.4(2) . .
C27 C26 C25 118.7(2) . .
C27 C26 H26 120.7 . .
C25 C26 H26 120.7 . .
C27 N26 C25 118.7(2) . .
N26 C27 C18 121.1(2) . .
C26 C27 C18 121.1(2) . .
N26 C27 C15 132.3(2) . 3_666
C26 C27 C15 132.3(2) . 3_666
C18 C27 C15 106.6(2) . 3_666
C21 C28 H28A 109.5 . .
C21 C28 H28B 109.5 . .
H28A C28 H28B 109.5 . .
C21 C28 H28C 109.5 . .
H28A C28 H28C 109.5 . .
H28B C28 H28C 109.5 . .
C21 C29 H29A 109.5 . .
C21 C29 H29B 109.5 . .
H29A C29 H29B 109.5 . .
C21 C29 H29C 109.5 . .
H29A C29 H29C 109.5 . .
H29B C29 H29C 109.5 . .
C24 C30 H30A 109.5 . .
C24 C30 H30B 109.5 . .
H30A C30 H30B 109.5 . .
C24 C30 H30C 109.5 . .
H30A C30 H30C 109.5 . .
H30B C30 H30C 109.5 . .
C24 C31 H31A 109.5 . .
C24 C31 H31B 109.5 . .
H31A C31 H31B 109.5 . .
C24 C31 H31C 109.5 . .
H31A C31 H31C 109.5 . .
H31B C31 H31C 109.5 . .
C24 C30A H30D 109.5 . .
C24 C30A H30E 109.5 . .
H30D C30A H30E 109.5 . .
C24 C30A H30F 109.5 . .
H30D C30A H30F 109.5 . .
H30E C30A H30F 109.5 . .
C24 C31A H31D 109.5 . .
C24 C31A H31E 109.5 . .
H31D C31A H31E 109.5 . .
C24 C31A H31F 109.5 . .
H31D C31A H31F 109.5 . .
H31E C31A H31F 109.5 . .
C6 C33 H33A 109.5 . .
C6 C33 H33B 109.5 . .
H33A C33 H33B 109.5 . .
C6 C33 H33C 109.5 . .
H33A C33 H33C 109.5 . .
H33B C33 H33C 109.5 . .
C6 C34 H34A 109.5 . .
C6 C34 H34B 109.5 . .
H34A C34 H34B 109.5 . .
C6 C34 H34C 109.5 . .
H34A C34 H34C 109.5 . .
H34B C34 H34C 109.5 . .
C9 C35 H35A 109.5 . .
C9 C35 H35B 109.5 . .
H35A C35 H35B 109.5 . .
C9 C35 H35C 109.5 . .
H35A C35 H35C 109.5 . .
H35B C35 H35C 109.5 . .
C9 C36 H36A 109.5 . .
C9 C36 H36B 109.5 . .
H36A C36 H36B 109.5 . .
C9 C36 H36C 109.5 . .
H36A C36 H36C 109.5 . .
H36B C36 H36C 109.5 . .
Cl5 C1S Cl7 68.5(16) . .
Cl5 C1S Cl4 50.5(11) . .
Cl7 C1S Cl4 118.9(14) . .
Cl5 C1S Cl8 132.2(13) . .
Cl7 C1S Cl8 71.5(15) . .
Cl4 C1S Cl8 151.7(9) . .
Cl9 C1S Cl6 110.9(2) . .
Cl5 C1S Cl10 130.5(11) . .
Cl7 C1S Cl10 122.5(14) . .
Cl4 C1S Cl10 98.1(9) . .
Cl8 C1S Cl10 57.7(9) . .
Cl9 C1S Cl3 114.0(3) . .
Cl6 C1S Cl3 109.8(3) . .
Cl5 C1S Cl2 92.9(13) . .
Cl7 C1S Cl2 155.0(14) . .
Cl4 C1S Cl2 44.5(9) . .
Cl8 C1S Cl2 114.7(11) . .
Cl10 C1S Cl2 57.1(11) . .
Cl5 C1S Cl1 117.8(11) . .
Cl7 C1S Cl1 152.2(11) . .
Cl4 C1S Cl1 72.0(6) . .
Cl8 C1S Cl1 87.9(9) . .
Cl10 C1S Cl1 31.4(8) . .
Cl2 C1S Cl1 27.7(8) . .
Cl5 C1S H1S 116(3) . .
Cl7 C1S H1S 99(3) . .
Cl4 C1S H1S 109(2) . .
Cl8 C1S H1S 94(3) . .
Cl9 C1S H1S 103(2) . .
Cl6 C1S H1S 114(2) . .
Cl10 C1S H1S 109(3) . .
Cl3 C1S H1S 106(2) . .
Cl2 C1S H1S 105(2) . .
Cl1 C1S H1S 101(2) . .
Cl2 Cl1 Cl10 102(2) . .
Cl2 Cl1 C1S 54.2(13) . .
Cl10 Cl1 C1S 52.4(11) . .
Cl2 Cl1 Cl4 12.7(13) . .
Cl10 Cl1 Cl4 89.2(13) . .
C1S Cl1 Cl4 42.4(4) . .
Cl1 Cl2 Cl4 157(2) . .
Cl1 Cl2 Cl10 41.6(14) . .
Cl4 Cl2 Cl10 115.7(15) . .
Cl1 Cl2 C1S 98.2(16) . .
Cl4 Cl2 C1S 60.7(9) . .
Cl10 Cl2 C1S 60.0(9) . .
Cl1 Cl2 Cl5 128.5(18) . .
Cl4 Cl2 Cl5 28.8(8) . .
Cl10 Cl2 Cl5 87.0(12) . .
C1S Cl2 Cl5 34.2(6) . .
Cl5 Cl4 Cl2 121.5(13) . .
Cl5 Cl4 C1S 50.1(8) . .
Cl2 Cl4 C1S 74.8(9) . .
Cl5 Cl4 Cl1 111.6(11) . .
Cl2 Cl4 Cl1 10.0(10) . .
C1S Cl4 Cl1 65.6(6) . .
C1S Cl5 Cl4 79.4(13) . .
C1S Cl5 Cl7 61.7(14) . .
Cl4 Cl5 Cl7 141.0(19) . .
C1S Cl5 Cl2 52.8(9) . .
Cl4 Cl5 Cl2 29.6(9) . .
Cl7 Cl5 Cl2 112.6(16) . .
C1S Cl7 Cl5 49.8(11) . .
C1S Cl7 Cl8 59.6(13) . .
Cl5 Cl7 Cl8 105.2(19) . .
Cl10 Cl8 C1S 63.3(10) . .
Cl10 Cl8 Cl7 107.3(15) . .
C1S Cl8 Cl7 48.8(10) . .
Cl1 Cl10 Cl8 150(2) . .
Cl1 Cl10 Cl2 36.5(12) . .
Cl8 Cl10 Cl2 121.9(15) . .
Cl1 Cl10 C1S 96.2(15) . .
Cl8 Cl10 C1S 59.0(9) . .
Cl2 Cl10 C1S 62.9(10) . .
Cl17 C2S Cl19 110.8(2) . .
Cl17 C2S Cl13 108.8(2) . .
Cl19 C2S Cl13 109.2(2) . .
Cl17 C2S H2S 109.4 . .
Cl19 C2S H2S 109.4 . .
Cl13 C2S H2S 109.4 . .
Cl11 C2SA Cl18 116(3) . .
Cl11 C2SA Cl15 88(3) . .
Cl18 C2SA Cl15 91(2) . .
Cl11 C2SA H2SA 118.1 . .
Cl18 C2SA H2SA 118.1 . .
Cl15 C2SA H2SA 118.1 . .
C2SA Cl11 Cl14 71.6(19) . .
C2SA Cl11 Cl12 80(2) . .
Cl14 Cl11 Cl12 45.5(9) . .
Cl15 Cl12 Cl14 78.4(18) . .
Cl15 Cl12 Cl11 91.2(18) . .
Cl14 Cl12 Cl11 67.0(12) . .
Cl16 Cl14 Cl12 140.9(17) . .
Cl16 Cl14 Cl15 102.1(14) . .
Cl12 Cl14 Cl15 42.2(11) . .
Cl16 Cl14 Cl11 130.2(13) . .
Cl12 Cl14 Cl11 67.4(12) . .
Cl15 Cl14 Cl11 77.6(11) . .
Cl16 Cl14 Cl18 48.4(10) . .
Cl12 Cl14 Cl18 117.0(11) . .
Cl15 Cl14 Cl18 78.4(9) . .
Cl11 Cl14 Cl18 84.1(10) . .
Cl12 Cl15 Cl14 59.4(17) . .
Cl12 Cl15 C2SA 101(2) . .
Cl14 Cl15 C2SA 73.6(18) . .
Cl12 Cl15 Cl20 115(2) . .
Cl14 Cl15 Cl20 74.4(11) . .
C2SA Cl15 Cl20 18.9(14) . .
Cl14 Cl16 Cl18 105.0(13) . .
Cl20 Cl18 Cl16 111.4(17) . .
Cl20 Cl18 C2SA 19.4(18) . .
Cl16 Cl18 C2SA 93.5(19) . .
Cl20 Cl18 Cl14 86.0(15) . .
Cl16 Cl18 Cl14 26.6(6) . .
C2SA Cl18 Cl14 67.4(17) . .
Cl18 Cl20 Cl15 95.7(17) . .

loop_
_geom_bond_atom_site_label_1
_geom_bond_atom_site_label_2
_geom_bond_distance
_geom_bond_site_symmetry_2
N1 C13 1.363(3) .
N1 C2 1.371(3) .
N1 H1 0.8800 .
C2 N14 1.330(3) .
C2 C3 1.455(3) .
C3 N4 1.368(3) .
C3 C4 1.368(3) .
C3 C12 1.398(3) .
C4 C5 1.384(3) .
C4 H4 0.9500 .
N4 C5 1.384(3) .
C5 C10 1.421(3) .
C5 C6 1.531(3) .
C6 C34 1.524(4) .
C6 C7 1.532(4) .
C6 C33 1.539(4) .
C7 C8 1.503(4) .
C7 H7A 0.9900 .
C7 H7B 0.9900 .
C8 C9 1.525(4) .
C8 H8A 0.9900 .
C8 H8B 0.9900 .
C9 C35 1.527(4) .
C9 C36 1.534(4) .
C9 C10 1.535(3) .
C10 N11 1.382(3) .
C10 C11 1.382(3) .
C11 C12 1.366(3) .
C11 H11 0.9500 .
N11 C12 1.366(3) .
C12 C13 1.450(3) .
C13 N15 1.336(3) .
N14 C15 1.323(3) .
N15 C17 1.328(3) .
C15 N16 1.374(3) 3_666
C15 C27 1.464(3) 3_666
N16 C17 1.362(3) .
N16 C15 1.374(3) 3_666
N16 H16 0.8800 .
C17 C18 1.458(3) .
C18 N19 1.371(3) .
C18 C19 1.371(3) .
C18 C27 1.392(3) .
C19 C20 1.388(3) .
C19 H19 0.9500 .
N19 C20 1.388(3) .
C20 C25 1.418(3) .
C20 C21 1.537(3) .
C21 C28 1.518(4) .
C21 C29 1.527(4) .
C21 C22 1.527(6) .
C21 C22A 1.60(2) .
C22 C23 1.531(6) .
C22 H22A 0.9900 .
C22 H22B 0.9900 .
C23 C24 1.539(5) .
C23 H23A 0.9900 .
C23 H23B 0.9900 .
C22A C23A 1.36(3) .
C22A H22C 0.9900 .
C22A H22D 0.9900 .
C23A C24 1.521(19) .
C23A H23C 0.9900 .
C23A H23D 0.9900 .
C24 C30A 1.40(3) .
C24 C31 1.516(7) .
C24 C25 1.528(3) .
C24 C30 1.561(6) .
C24 C31A 1.58(3) .
C25 N26 1.387(3) .
C25 C26 1.387(3) .
C26 C27 1.369(3) .
C26 H26 0.9500 .
N26 C27 1.369(3) .
C27 C15 1.464(3) 3_666
C28 H28A 0.9800 .
C28 H28B 0.9800 .
C28 H28C 0.9800 .
C29 H29A 0.9800 .
C29 H29B 0.9800 .
C29 H29C 0.9800 .
C30 H30A 0.9800 .
C30 H30B 0.9800 .
C30 H30C 0.9800 .
C31 H31A 0.9800 .
C31 H31B 0.9800 .
C31 H31C 0.9800 .
C30A H30D 0.9800 .
C30A H30E 0.9800 .
C30A H30F 0.9800 .
C31A H31D 0.9800 .
C31A H31E 0.9800 .
C31A H31F 0.9800 .
C33 H33A 0.9800 .
C33 H33B 0.9800 .
C33 H33C 0.9800 .
C34 H34A 0.9800 .
C34 H34B 0.9800 .
C34 H34C 0.9800 .
C35 H35A 0.9800 .
C35 H35B 0.9800 .
C35 H35C 0.9800 .
C36 H36A 0.9800 .
C36 H36B 0.9800 .
C36 H36C 0.9800 .
C1S Cl5 1.287(17) .
C1S Cl7 1.48(3) .
C1S Cl4 1.648(12) .
C1S Cl8 1.701(18) .
C1S Cl9 1.708(4) .
C1S Cl6 1.768(5) .
C1S Cl10 1.774(18) .
C1S Cl3 1.799(6) .
C1S Cl2 1.82(2) .
C1S Cl1 2.227(18) .
C1S H1S 1.09(5) .
Cl1 Cl2 1.04(3) .
Cl1 Cl10 1.17(3) .
Cl1 Cl4 2.32(2) .
Cl2 Cl4 1.33(3) .
Cl2 Cl10 1.72(3) .
Cl2 Cl5 2.29(3) .
Cl4 Cl5 1.29(2) .
Cl5 Cl7 1.57(4) .
Cl7 Cl8 1.87(4) .
Cl8 Cl10 1.68(3) .
C2S Cl17 1.751(4) .
C2S Cl19 1.770(4) .
C2S Cl13 1.789(5) .
C2S H2S 1.0000 .
C2SA Cl11 1.85(6) .
C2SA Cl18 1.92(6) .
C2SA Cl15 2.08(6) .
C2SA H2SA 1.0000 .
Cl11 Cl14 2.32(3) .
Cl11 Cl12 2.32(4) .
Cl12 Cl15 1.40(3) .
Cl12 Cl14 1.79(3) .
Cl14 Cl16 1.138(18) .
Cl14 Cl15 2.04(3) .
Cl14 Cl18 2.46(2) .
Cl15 Cl20 2.41(3) .
Cl16 Cl18 1.90(2) .
Cl18 Cl20 1.32(3) .

loop_
_geom_torsion_atom_site_label_1
_geom_torsion_atom_site_label_2
_geom_torsion_atom_site_label_3
_geom_torsion_atom_site_label_4
_geom_torsion
_geom_torsion_site_symmetry_1
_geom_torsion_site_symmetry_4
C13 N1 C2 N14 -178.1(2) . .
C13 N1 C2 C3 0.4(3) . .
N14 C2 C3 N4 -1.0(4) . .
N1 C2 C3 N4 -179.5(2) . .
N14 C2 C3 C4 -1.0(4) . .
N1 C2 C3 C4 -179.5(2) . .
N14 C2 C3 C12 178.0(2) . .
N1 C2 C3 C12 -0.5(3) . .
C12 C3 C4 C5 0.8(3) . .
C2 C3 C4 C5 179.7(2) . .
C12 C3 N4 C5 0.8(3) . .
C2 C3 N4 C5 179.7(2) . .
C3 N4 C5 C10 0.5(3) . .
C3 N4 C5 C6 177.4(2) . .
C3 C4 C5 C10 0.5(3) . .
C3 C4 C5 C6 177.4(2) . .
N4 C5 C6 C34 44.4(3) . .
C4 C5 C6 C34 44.4(3) . .
C10 C5 C6 C34 -138.8(3) . .
N4 C5 C6 C7 163.7(2) . .
C4 C5 C6 C7 163.7(2) . .
C10 C5 C6 C7 -19.5(3) . .
N4 C5 C6 C33 -75.7(3) . .
C4 C5 C6 C33 -75.7(3) . .
C10 C5 C6 C33 101.0(3) . .
C34 C6 C7 C8 169.3(3) . .
C5 C6 C7 C8 47.8(3) . .
C33 C6 C7 C8 -71.7(3) . .
C6 C7 C8 C9 -62.9(3) . .
C7 C8 C9 C35 166.0(3) . .
C7 C8 C9 C36 -75.4(3) . .
C7 C8 C9 C10 44.1(3) . .
N4 C5 C10 N11 -1.4(4) . .
C6 C5 C10 N11 -178.1(2) . .
C4 C5 C10 C11 -1.4(4) . .
C6 C5 C10 C11 -178.1(2) . .
N4 C5 C10 C9 -179.1(2) . .
C4 C5 C10 C9 -179.1(2) . .
C6 C5 C10 C9 4.2(4) . .
C8 C9 C10 N11 166.5(2) . .
C35 C9 C10 N11 46.4(3) . .
C36 C9 C10 N11 -72.9(3) . .
C8 C9 C10 C11 166.5(2) . .
C35 C9 C10 C11 46.4(3) . .
C36 C9 C10 C11 -72.9(3) . .
C8 C9 C10 C5 -15.7(3) . .
C35 C9 C10 C5 -135.9(3) . .
C36 C9 C10 C5 104.8(3) . .
C5 C10 C11 C12 0.9(4) . .
C9 C10 C11 C12 178.7(2) . .
C5 C10 N11 C12 0.9(4) . .
C9 C10 N11 C12 178.7(2) . .
C10 N11 C12 C3 0.5(4) . .
C10 N11 C12 C13 179.3(2) . .
C10 C11 C12 C3 0.5(4) . .
C10 C11 C12 C13 179.3(2) . .
N4 C3 C12 N11 -1.4(4) . .
C2 C3 C12 N11 179.5(2) . .
C4 C3 C12 C11 -1.4(4) . .
C2 C3 C12 C11 179.5(2) . .
N4 C3 C12 C13 179.6(2) . .
C4 C3 C12 C13 179.6(2) . .
C2 C3 C12 C13 0.5(2) . .
C2 N1 C13 N15 -178.1(2) . .
C2 N1 C13 C12 -0.1(3) . .
N11 C12 C13 N15 -1.0(4) . .
C11 C12 C13 N15 -1.0(4) . .
C3 C12 C13 N15 177.9(2) . .
N11 C12 C13 N1 -179.2(2) . .
C11 C12 C13 N1 -179.2(2) . .
C3 C12 C13 N1 -0.3(3) . .
N1 C2 N14 C15 0.8(4) . .
C3 C2 N14 C15 -177.5(2) . .
N1 C13 N15 C17 0.5(4) . .
C12 C13 N15 C17 -177.4(2) . .
C2 N14 C15 N16 -3.8(4) . 3_666
C2 N14 C15 C27 176.5(2) . 3_666
C13 N15 C17 N16 -3.7(4) . .
C13 N15 C17 C18 176.0(2) . .
C15 N16 C17 N15 -178.2(2) 3_666 .
C15 N16 C17 C18 2.1(3) 3_666 .
N15 C17 C18 N19 -3.4(4) . .
N16 C17 C18 N19 176.3(2) . .
N15 C17 C18 C19 -3.4(4) . .
N16 C17 C18 C19 176.3(2) . .
N15 C17 C18 C27 178.6(2) . .
N16 C17 C18 C27 -1.7(3) . .
C27 C18 C19 C20 0.3(3) . .
C17 C18 C19 C20 -177.4(2) . .
C27 C18 N19 C20 0.3(3) . .
C17 C18 N19 C20 -177.4(2) . .
C18 N19 C20 C25 -1.7(3) . .
C18 N19 C20 C21 178.0(2) . .
C18 C19 C20 C25 -1.7(3) . .
C18 C19 C20 C21 178.0(2) . .
N19 C20 C21 C28 -50.0(3) . .
C19 C20 C21 C28 -50.0(3) . .
C25 C20 C21 C28 129.7(3) . .
N19 C20 C21 C29 69.7(3) . .
C19 C20 C21 C29 69.7(3) . .
C25 C20 C21 C29 -110.6(3) . .
C19 C20 C21 C22 -166.6(3) . .
C25 C20 C21 C22 13.1(4) . .
N19 C20 C21 C22A 167.3(9) . .
C25 C20 C21 C22A -13.0(10) . .
C28 C21 C22 C23 -164.4(3) . .
C29 C21 C22 C23 77.3(4) . .
C20 C21 C22 C23 -45.0(4) . .
C21 C22 C23 C24 65.6(4) . .
C28 C21 C22A C23A -89.0(17) . .
C29 C21 C22A C23A 155.8(16) . .
C20 C21 C22A C23A 45.2(18) . .
C21 C22A C23A C24 -65(2) . .
C22A C23A C24 C30A -75(2) . .
C22A C23A C24 C25 46.6(19) . .
C22A C23A C24 C31A 164.1(18) . .
C22 C23 C24 C31 72.6(4) . .
C22 C23 C24 C25 -48.9(4) . .
C22 C23 C24 C30 -169.0(4) . .
N19 C20 C25 N26 1.9(3) . .
C21 C20 C25 N26 -177.8(2) . .
C19 C20 C25 C26 1.9(3) . .
C21 C20 C25 C26 -177.8(2) . .
N19 C20 C25 C24 -179.7(2) . .
C19 C20 C25 C24 -179.7(2) . .
C21 C20 C25 C24 0.6(3) . .
C30A C24 C25 N26 -71.5(9) . .
C23A C24 C25 N26 164.0(9) . .
C31A C24 C25 N26 49.0(9) . .
C31 C24 C25 C26 73.7(3) . .
C23 C24 C25 C26 -164.2(3) . .
C30 C24 C25 C26 -46.3(3) . .
C30A C24 C25 C20 110.0(9) . .
C31 C24 C25 C20 -104.8(3) . .
C23A C24 C25 C20 -14.4(9) . .
C23 C24 C25 C20 17.3(3) . .
C30 C24 C25 C20 135.2(3) . .
C31A C24 C25 C20 -129.5(9) . .
C20 C25 C26 C27 -0.6(3) . .
C24 C25 C26 C27 -179.1(2) . .
C20 C25 N26 C27 -0.6(3) . .
C24 C25 N26 C27 -179.1(2) . .
C25 N26 C27 C18 -0.8(3) . .
C25 N26 C27 C15 177.3(2) . 3_666
C25 C26 C27 C18 -0.8(3) . .
C25 C26 C27 C15 177.3(2) . 3_666
N19 C18 C27 N26 0.9(4) . .
C17 C18 C27 N26 179.1(2) . .
C19 C18 C27 C26 0.9(4) . .
C17 C18 C27 C26 179.1(2) . .
N19 C18 C27 C15 -177.6(2) . 3_666
C19 C18 C27 C15 -177.6(2) . 3_666
C17 C18 C27 C15 0.6(2) . 3_666
Cl10 Cl1 Cl2 Cl4 -3(6) . .
C1S Cl1 Cl2 Cl4 20(4) . .
C1S Cl1 Cl2 Cl10 22.8(17) . .
Cl4 Cl1 Cl2 Cl10 3(6) . .
Cl10 Cl1 Cl2 C1S -22.8(17) . .
Cl4 Cl1 Cl2 C1S -20(4) . .
Cl10 Cl1 Cl2 Cl5 -5(2) . .
C1S Cl1 Cl2 Cl5 17.6(10) . .
Cl4 Cl1 Cl2 Cl5 -2(4) . .
Cl5 C1S Cl2 Cl1 155.2(16) . .
Cl7 C1S Cl2 Cl1 115(3) . .
Cl4 C1S Cl2 Cl1 171(2) . .
Cl8 C1S Cl2 Cl1 15.3(19) . .
Cl10 C1S Cl2 Cl1 17.3(14) . .
Cl5 C1S Cl2 Cl4 -16.2(12) . .
Cl7 C1S Cl2 Cl4 -57(3) . .
Cl8 C1S Cl2 Cl4 -156.1(13) . .
Cl10 C1S Cl2 Cl4 -154.0(15) . .
Cl1 C1S Cl2 Cl4 -171(2) . .
Cl5 C1S Cl2 Cl10 137.8(12) . .
Cl7 C1S Cl2 Cl10 97(3) . .
Cl4 C1S Cl2 Cl10 154.0(15) . .
Cl8 C1S Cl2 Cl10 -2.1(15) . .
Cl1 C1S Cl2 Cl10 -17.3(14) . .
Cl7 C1S Cl2 Cl5 -41(3) . .
Cl4 C1S Cl2 Cl5 16.2(12) . .
Cl8 C1S Cl2 Cl5 -139.9(13) . .
Cl10 C1S Cl2 Cl5 -137.8(12) . .
Cl1 C1S Cl2 Cl5 -155.2(16) . .
Cl1 Cl2 Cl4 Cl5 -4(6) . .
Cl10 Cl2 Cl4 Cl5 -6(2) . .
C1S Cl2 Cl4 Cl5 18.9(14) . .
Cl1 Cl2 Cl4 C1S -23(5) . .
Cl10 Cl2 Cl4 C1S -24.9(13) . .
Cl5 Cl2 Cl4 C1S -18.9(14) . .
Cl10 Cl2 Cl4 Cl1 -2(4) . .
C1S Cl2 Cl4 Cl1 23(5) . .
Cl5 Cl2 Cl4 Cl1 4(6) . .
Cl7 C1S Cl4 Cl5 -2.7(17) . .
Cl8 C1S Cl4 Cl5 -108(2) . .
Cl10 C1S Cl4 Cl5 -137.0(14) . .
Cl2 C1S Cl4 Cl5 -158.9(16) . .
Cl1 C1S Cl4 Cl5 -154.6(12) . .
Cl5 C1S Cl4 Cl2 158.9(16) . .
Cl7 C1S Cl4 Cl2 156.2(15) . .
Cl8 C1S Cl4 Cl2 51(2) . .
Cl10 C1S Cl4 Cl2 21.8(13) . .
Cl1 C1S Cl4 Cl2 4.2(10) . .
Cl5 C1S Cl4 Cl1 154.6(12) . .
Cl7 C1S Cl4 Cl1 152.0(13) . .
Cl8 C1S Cl4 Cl1 47(2) . .
Cl10 C1S Cl4 Cl1 17.6(9) . .
Cl2 C1S Cl4 Cl1 -4.2(10) . .
Cl7 C1S Cl5 Cl4 177.5(16) . .
Cl8 C1S Cl5 Cl4 142.4(14) . .
Cl10 C1S Cl5 Cl4 62.4(18) . .
Cl2 C1S Cl5 Cl4 14.7(11) . .
Cl1 C1S Cl5 Cl4 27.4(13) . .
Cl4 C1S Cl5 Cl7 -177.5(16) . .
Cl8 C1S Cl5 Cl7 -35.0(18) . .
Cl10 C1S Cl5 Cl7 -115.0(18) . .
Cl2 C1S Cl5 Cl7 -162.8(13) . .
Cl1 C1S Cl5 Cl7 -150.1(12) . .
Cl7 C1S Cl5 Cl2 162.8(13) . .
Cl4 C1S Cl5 Cl2 -14.7(11) . .
Cl8 C1S Cl5 Cl2 127.8(15) . .
Cl10 C1S Cl5 Cl2 47.8(15) . .
Cl1 C1S Cl5 Cl2 12.7(9) . .
Cl2 Cl4 Cl5 C1S -24.1(18) . .
Cl1 Cl4 Cl5 C1S -24.8(11) . .
Cl2 Cl4 Cl5 Cl7 -21(4) . .
C1S Cl4 Cl5 Cl7 4(2) . .
Cl1 Cl4 Cl5 Cl7 -21(3) . .
C1S Cl4 Cl5 Cl2 24.1(18) . .
Cl1 Cl4 Cl5 Cl2 -0.7(11) . .
Cl4 C1S Cl7 Cl5 2.2(14) . .
Cl8 C1S Cl7 Cl5 153.4(14) . .
Cl10 C1S Cl7 Cl5 125.1(14) . .
Cl2 C1S Cl7 Cl5 44(3) . .
Cl1 C1S Cl7 Cl5 109(3) . .
Cl5 C1S Cl7 Cl8 -153.4(14) . .
Cl4 C1S Cl7 Cl8 -151.2(11) . .
Cl10 C1S Cl7 Cl8 -28.2(17) . .
Cl2 C1S Cl7 Cl8 -109(3) . .
Cl1 C1S Cl7 Cl8 -44(3) . .
Cl4 Cl5 Cl7 C1S -4(2) . .
Cl2 Cl5 Cl7 C1S -14.8(11) . .
C1S Cl5 Cl7 Cl8 23.6(13) . .
Cl4 Cl5 Cl7 Cl8 20(3) . .
Cl2 Cl5 Cl7 Cl8 9(2) . .
Cl5 C1S Cl8 Cl10 -117.6(17) . .
Cl7 C1S Cl8 Cl10 -151.8(17) . .
Cl4 C1S Cl8 Cl10 -35(3) . .
Cl2 C1S Cl8 Cl10 2.1(15) . .
Cl1 C1S Cl8 Cl10 9.1(11) . .
Cl5 C1S Cl8 Cl7 34.3(19) . .
Cl4 C1S Cl8 Cl7 117(2) . .
Cl10 C1S Cl8 Cl7 151.8(17) . .
Cl2 C1S Cl8 Cl7 153.9(14) . .
Cl1 C1S Cl8 Cl7 160.9(13) . .
C1S Cl7 Cl8 Cl10 26.2(16) . .
Cl5 Cl7 Cl8 Cl10 5(2) . .
Cl5 Cl7 Cl8 C1S -20.8(11) . .
Cl2 Cl1 Cl10 Cl8 55(4) . .
C1S Cl1 Cl10 Cl8 31(3) . .
Cl4 Cl1 Cl10 Cl8 54(4) . .
C1S Cl1 Cl10 Cl2 -23.4(18) . .
Cl4 Cl1 Cl10 Cl2 -0.6(13) . .
Cl2 Cl1 Cl10 C1S 23.4(17) . .
Cl4 Cl1 Cl10 C1S 22.8(9) . .
C1S Cl8 Cl10 Cl1 -37(4) . .
Cl7 Cl8 Cl10 Cl1 -59(5) . .
C1S Cl8 Cl10 Cl2 -2.3(17) . .
Cl7 Cl8 Cl10 Cl2 -24(3) . .
Cl7 Cl8 Cl10 C1S -21.8(13) . .
Cl4 Cl2 Cl10 Cl1 179(2) . .
C1S Cl2 Cl10 Cl1 154(2) . .
Cl5 Cl2 Cl10 Cl1 175.9(19) . .
Cl1 Cl2 Cl10 Cl8 -151(3) . .
Cl4 Cl2 Cl10 Cl8 27(3) . .
C1S Cl2 Cl10 Cl8 2.2(17) . .
Cl5 Cl2 Cl10 Cl8 24(2) . .
Cl1 Cl2 Cl10 C1S -154(2) . .
Cl4 Cl2 Cl10 C1S 25.1(14) . .
Cl5 Cl2 Cl10 C1S 22.2(6) . .
Cl5 C1S Cl10 Cl1 -77(2) . .
Cl7 C1S Cl10 Cl1 -165.6(18) . .
Cl4 C1S Cl10 Cl1 -33.5(15) . .
Cl8 C1S Cl10 Cl1 162(2) . .
Cl2 C1S Cl10 Cl1 -15.4(12) . .
Cl5 C1S Cl10 Cl8 120.4(18) . .
Cl7 C1S Cl10 Cl8 32(2) . .
Cl4 C1S Cl10 Cl8 164.1(13) . .
Cl2 C1S Cl10 Cl8 -177.8(16) . .
Cl1 C1S Cl10 Cl8 -162(2) . .
Cl5 C1S Cl10 Cl2 -61.8(18) . .
Cl7 C1S Cl10 Cl2 -150.2(17) . .
Cl4 C1S Cl10 Cl2 -18.1(10) . .
Cl8 C1S Cl10 Cl2 177.8(16) . .
Cl1 C1S Cl10 Cl2 15.4(12) . .
Cl18 C2SA Cl11 Cl14 -42(3) . .
Cl15 C2SA Cl11 Cl14 48.2(15) . .
Cl18 C2SA Cl11 Cl12 -89(3) . .
Cl15 C2SA Cl11 Cl12 1.9(17) . .
Cl15 Cl12 Cl14 Cl16 -30(3) . .
Cl11 Cl12 Cl14 Cl16 -127(2) . .
Cl11 Cl12 Cl14 Cl15 -96.4(16) . .
Cl15 Cl12 Cl14 Cl11 96.4(16) . .
Cl15 Cl12 Cl14 Cl18 26.1(18) . .
Cl11 Cl12 Cl14 Cl18 -70.3(12) . .
Cl11 Cl12 Cl15 Cl14 66.3(11) . .
Cl14 Cl12 Cl15 C2SA -64(2) . .
Cl11 Cl12 Cl15 C2SA 3(2) . .
Cl14 Cl12 Cl15 Cl20 -51.3(17) . .
Cl11 Cl12 Cl15 Cl20 15(2) . .
Cl12 Cl14 Cl16 Cl18 83(2) . .
Cl15 Cl14 Cl16 Cl18 62.3(15) . .
Cl11 Cl14 Cl16 Cl18 -22(3) . .
Cl16 Cl18 Cl20 Cl15 -27.6(18) . .
C2SA Cl18 Cl20 Cl15 -52(6) . .
Cl14 Cl18 Cl20 Cl15 -35.9(11) . .
